data_7014843
loop_
_publ_author_name
'Constable, Edwin C.'
'Harris, Kate'
'Housecroft, Catherine E.'
'Neuburger, Markus'

_publ_section_title
;
 When is a metallopolymer not a metallopolymer? When it is a
 metallomacrocycle.
;
_journal_issue 7
_journal_name_full 'Dalton transactions (Cambridge, England : 2003)'
_journal_page_first 1524
_journal_page_last 1534
_journal_paper_doi 10.1039/c0dt01216e
_journal_volume 40
_journal_year 2011
_chemical_formula_moiety 'C84 H88 Co2 N12 O14, 6(F6 P), 6(C2 H3 N)'
_chemical_formula_sum 'C96 H106 Co2 F36 N18 O14 P6'
_chemical_formula_weight 2723.65
_space_group_IT_number 14
_symmetry_cell_setting monoclinic
_symmetry_space_group_name_Hall '-P 2yn'
_symmetry_space_group_name_H-M 'P 1 21/n 1'
_atom_sites_solution_hydrogens geom
_atom_sites_solution_primary direct
_audit_creation_date 09-11-30
_audit_creation_method CRYSTALS_ver_12.86
_cell_angle_alpha 90
_cell_angle_beta 96.660(2)
_cell_angle_gamma 90
_cell_formula_units_Z 2
_cell_length_a 11.8008(4)
_cell_length_b 20.2110(7)
_cell_length_c 24.1339(8)
_cell_measurement_reflns_used 9918
_cell_measurement_temperature 123
_cell_measurement_theta_max 26
_cell_measurement_theta_min 3
_cell_volume 5717.2(3)
_computing_cell_refinement 'Apex2 (Bruker AXS, 2006)'
_computing_data_collection 'Apex2 (Bruker AXS, 2006)'
_computing_data_reduction 'Apex2 (Bruker AXS, 2006)'
_computing_molecular_graphics 'CAMERON (Watkin et al., 1996)'
_computing_publication_material 'CRYSTALS (Betteridge et al., 2003)'
_computing_structure_refinement 'CRYSTALS (Betteridge et al., 2003)'
_computing_structure_solution 'SIR92 (Altomare et al., 1994)'
_diffrn_ambient_temperature 123
_diffrn_measured_fraction_theta_full 0.999
_diffrn_measured_fraction_theta_max 0.999
_diffrn_measurement_device 'Bruker Kappa Apex2'
_diffrn_measurement_device_type Area
_diffrn_measurement_method '\f & \w scans'
_diffrn_radiation_monochromator graphite
_diffrn_radiation_type 'Mo K\a'
_diffrn_radiation_wavelength 0.71073
_diffrn_reflns_av_R_equivalents 0.068
_diffrn_reflns_limit_h_max 16
_diffrn_reflns_limit_h_min -16
_diffrn_reflns_limit_k_max 28
_diffrn_reflns_limit_k_min -28
_diffrn_reflns_limit_l_max 33
_diffrn_reflns_limit_l_min -31
_diffrn_reflns_number 86390
_diffrn_reflns_theta_full 30.034
_diffrn_reflns_theta_max 30.034
_diffrn_reflns_theta_min 1.699
_diffrn_standards_number 0
_exptl_absorpt_coefficient_mu 0.501
_exptl_absorpt_correction_T_max 0.98
_exptl_absorpt_correction_T_min 0.97
_exptl_absorpt_correction_type multi-scan
_exptl_absorpt_process_details 'DENZO/SCALEPACK (Otwinowski & Minor, 1997)'
_exptl_crystal_colour orange
_exptl_crystal_density_diffrn 1.582
_exptl_crystal_density_method 'not measured'
_exptl_crystal_description needle
_exptl_crystal_F_000 2776
_exptl_crystal_size_max 0.34
_exptl_crystal_size_mid 0.06
_exptl_crystal_size_min 0.04
_refine_diff_density_max 1.09
_refine_diff_density_min -0.97
_refine_ls_extinction_method None
_refine_ls_goodness_of_fit_ref 1.1142
_refine_ls_hydrogen_treatment constr
_refine_ls_matrix_type full
_refine_ls_number_parameters 803
_refine_ls_number_reflns 8526
_refine_ls_number_restraints 68
_refine_ls_R_factor_all 0.1269
_refine_ls_R_factor_gt 0.0612
_refine_ls_shift/su_max 0.005520
_refine_ls_structure_factor_coef F
_refine_ls_weighting_details
;
Method, part 1, Chebychev polynomial, (Watkin, 1994, Prince, 1982)
[weight] = 1.0/[A~0~*T~0~(x)+A~1~*T~1~(x) ... +A~n-1~]*T~n-1~(x)]
where A~i~ are the Chebychev coefficients listed below and x= Fcalc/Fmax
Method = Robust Weighting (Prince, 1982)
W = [weight] * [1-(deltaF/6*sigmaF)^2^]^2^
A~i~ are:
0.395 0.389 0.183
;
_refine_ls_weighting_scheme calc
_refine_ls_wR_factor_all 0.1474
_refine_ls_wR_factor_gt 0.0626
_refine_ls_wR_factor_ref 0.0626
_reflns_limit_h_max 16
_reflns_limit_h_min -16
_reflns_limit_k_max 28
_reflns_limit_k_min 0
_reflns_limit_l_max 33
_reflns_limit_l_min 0
_reflns_number_gt 8526
_reflns_number_total 16708
_reflns_threshold_expression I>2.0\s(I)
_oxford_diffrn_Wilson_B_factor 1.82
_oxford_diffrn_Wilson_scale 310.25
_oxford_refine_ls_r_factor_ref 0.0612
_oxford_refine_ls_scale 0.06306(10)
_oxford_reflns_number_all 16668
_oxford_reflns_threshold_expression_ref I>2.0\s(I)
_oxford_structure_analysis_title 'kh437ox_123k_0m in P2(1)/n'
_cod_data_source_file C0DT01216E.TXT
_cod_data_source_block kh437
_cod_depositor_comments
;
The following automatic conversions were performed:
'_symmetry_cell_setting' value 'Monoclinic' changed to 'monoclinic'
according to '/home/saulius/struct/CIF-dictionaries/cif_core.dic'
dictionary named 'cif_core.dic' version 2.4.1 from 2010-06-29.

Automatic conversion script
Id: cif_fix_enum 1555 2011-01-17 13:19:09Z saulius 
;
_cod_original_sg_symbol_H-M 'P 21/n'
_cod_database_code 7014843

loop_
_symmetry_equiv_pos_as_xyz
x,y,z
-x,-y,-z
-x+1/2,y+1/2,-z+1/2
x+1/2,-y+1/2,z+1/2

loop_
_atom_site_label
_atom_site_type_symbol
_atom_site_fract_x
_atom_site_fract_y
_atom_site_fract_z
_atom_site_U_iso_or_equiv
_atom_site_occupancy
_atom_site_adp_type
_atom_site_refinement_flags_posn
_atom_site_refinement_flags_adp
_atom_site_refinement_flags_occupancy
_atom_site_disorder_assembly
_atom_site_disorder_group
_oxford_atom_site_special_shape
_atom_site_attached_hydrogens
Co1 Co 0.37051(4) 0.68152(2) 0.377749(19) 0.0184 1.0000 Uani . . . . . . .
N1 N 0.4287(2) 0.72938(14) 0.31741(12) 0.0221 1.0000 Uani . . . . . . .
N2 N 0.4767(2) 0.61921(14) 0.36065(12) 0.0204 1.0000 Uani . . . . . . .
N3 N 0.3373(2) 0.61394(15) 0.43034(12) 0.0213 1.0000 Uani . . . . . . .
N4 N 0.7563(2) 0.35171(15) 0.67305(12) 0.0220 1.0000 Uani . . . . . . .
N5 N 0.7372(2) 0.25670(14) 0.60641(12) 0.0201 1.0000 Uani . . . . . . .
N6 N 0.5334(2) 0.26820(14) 0.56641(12) 0.0213 1.0000 Uani . . . . . . .
O1 O 0.6972(2) 0.47778(13) 0.32035(12) 0.0311 1.0000 Uani . . . . . . .
O2 O 0.9461(3) 0.43802(16) 0.30168(13) 0.0433 1.0000 Uani . . . . . . .
O3 O 1.1087(2) 0.36426(15) 0.36940(13) 0.0376 1.0000 Uani . . . . . . .
O4 O 1.2108(3) 0.23763(15) 0.37166(12) 0.0366 1.0000 Uani . . . . . . .
O5 O 1.2143(3) 0.10150(15) 0.40476(12) 0.0363 1.0000 Uani . . . . . . .
O6 O 1.1418(3) 0.08256(14) 0.51196(12) 0.0366 1.0000 Uani . . . . . . .
O7 O 0.9673(2) 0.11960(14) 0.56984(13) 0.0354 1.0000 Uani . . . . . . .
C1 C 0.3956(3) 0.78903(19) 0.29749(15) 0.0256 1.0000 Uani . . . . . . .
C2 C 0.4379(3) 0.8155(2) 0.25105(16) 0.0313 1.0000 Uani . . . . . . .
C3 C 0.5153(4) 0.7802(2) 0.22460(18) 0.0351 1.0000 Uani . . . . . . .
C4 C 0.5523(3) 0.7191(2) 0.24540(17) 0.0320 1.0000 Uani . . . . . . .
C5 C 0.5084(3) 0.69488(18) 0.29214(15) 0.0249 1.0000 Uani . . . . . . .
C6 C 0.5372(3) 0.63060(17) 0.31790(14) 0.0213 1.0000 Uani . . . . . . .
C7 C 0.6125(3) 0.58504(18) 0.30141(15) 0.0244 1.0000 Uani . . . . . . .
C8 C 0.6254(3) 0.52557(17) 0.33100(15) 0.0232 1.0000 Uani . . . . . . .
C9 C 0.5591(3) 0.51310(17) 0.37459(14) 0.0223 1.0000 Uani . . . . . . .
C10 C 0.4840(3) 0.56106(17) 0.38809(14) 0.0213 1.0000 Uani . . . . . . .
C11 C 0.3996(3) 0.55713(17) 0.42784(14) 0.0220 1.0000 Uani . . . . . . .
C12 C 0.3786(3) 0.50170(18) 0.45853(16) 0.0274 1.0000 Uani . . . . . . .
C13 C 0.2907(3) 0.5039(2) 0.49206(16) 0.0290 1.0000 Uani . . . . . . .
C14 C 0.2288(3) 0.5611(2) 0.49503(16) 0.0295 1.0000 Uani . . . . . . .
C15 C 0.2545(3) 0.6157(2) 0.46379(15) 0.0265 1.0000 Uani . . . . . . .
C16 C 0.7582(4) 0.4862(2) 0.27188(17) 0.0337 1.0000 Uani . . . . . . .
C17 C 0.8387(4) 0.4289(2) 0.2691(2) 0.0416 1.0000 Uani . . . . . . .
C18 C 0.9417(4) 0.4310(3) 0.35959(19) 0.0446 1.0000 Uani . . . . . . .
C19 C 1.0628(4) 0.4246(2) 0.3876(2) 0.0421 1.0000 Uani . . . . . . .
C20 C 1.2223(3) 0.3530(2) 0.39302(18) 0.0358 1.0000 Uani . . . . . . .
C21 C 1.2706(4) 0.2965(2) 0.36338(18) 0.0353 1.0000 Uani . . . . . . .
C22 C 1.2454(4) 0.1844(2) 0.33883(17) 0.0385 1.0000 Uani . . . . . . .
C23 C 1.1800(4) 0.1235(2) 0.34988(18) 0.0416 1.0000 Uani . . . . . . .
C24 C 1.1487(4) 0.0463(2) 0.4191(2) 0.0420 1.0000 Uani . . . . . . .
C25 C 1.1795(4) 0.0302(2) 0.47922(19) 0.0391 1.0000 Uani . . . . . . .
C26 C 1.1449(4) 0.0664(2) 0.56847(18) 0.0376 1.0000 Uani . . . . . . .
C27 C 1.0848(3) 0.1207(2) 0.59587(18) 0.0363 1.0000 Uani . . . . . . .
C28 C 0.7587(3) 0.40764(19) 0.70361(16) 0.0294 1.0000 Uani . . . . . . .
C29 C 0.8562(4) 0.4281(2) 0.73615(18) 0.0382 1.0000 Uani . . . . . . .
C30 C 0.9527(3) 0.3900(2) 0.73881(18) 0.0382 1.0000 Uani . . . . . . .
C31 C 0.9511(3) 0.3320(2) 0.70810(16) 0.0310 1.0000 Uani . . . . . . .
C32 C 0.8530(3) 0.31460(19) 0.67421(14) 0.0238 1.0000 Uani . . . . . . .
C33 C 0.8420(3) 0.25884(18) 0.63483(15) 0.0243 1.0000 Uani . . . . . . .
C34 C 0.9243(3) 0.21388(19) 0.62434(16) 0.0270 1.0000 Uani . . . . . . .
C35 C 0.8967(3) 0.16640(18) 0.58408(16) 0.0276 1.0000 Uani . . . . . . .
C36 C 0.7867(3) 0.16496(18) 0.55374(17) 0.0271 1.0000 Uani . . . . . . .
C37 C 0.7089(3) 0.21099(18) 0.56635(15) 0.0233 1.0000 Uani . . . . . . .
C38 C 0.5882(3) 0.21808(18) 0.54255(15) 0.0247 1.0000 Uani . . . . . . .
C39 C 0.5328(3) 0.1776(2) 0.50216(16) 0.0322 1.0000 Uani . . . . . . .
C40 C 0.4173(4) 0.1867(2) 0.48645(17) 0.0375 1.0000 Uani . . . . . . .
C41 C 0.3617(3) 0.2363(2) 0.51092(18) 0.0345 1.0000 Uani . . . . . . .
C42 C 0.4220(3) 0.27705(19) 0.55041(16) 0.0284 1.0000 Uani . . . . . . .
N7 N 0.5323(3) 0.35747(19) 0.44526(18) 0.0451 1.0000 Uani D U . . . . .
C43 C 0.5686(4) 0.3344(2) 0.4081(2) 0.0410 1.0000 Uani D U . . . . .
C44 C 0.6122(5) 0.3072(3) 0.3597(2) 0.0577 1.0000 Uani D U . . . . .
N8 N 0.8571(4) 0.3040(3) 0.4469(2) 0.0696 1.0000 Uani D U . . . . .
C45 C 0.9234(4) 0.2636(2) 0.44969(19) 0.0431 1.0000 Uani D U . . . . .
C46 C 1.0084(4) 0.2119(3) 0.4524(2) 0.0512 1.0000 Uani D U . . . . .
N9 N 0.440(2) 0.9766(14) 0.3714(8) 0.1315 0.462(11) Uani D U P . . . .
C47 C 0.4726(15) 0.9878(11) 0.4172(7) 0.1102 0.462(11) Uani D U P . . . .
C48 C 0.5038(14) 0.9978(11) 0.4746(6) 0.0985 0.462(11) Uani D U P . . . .
N10 N 0.5528(9) 0.8866(5) 0.3763(4) 0.0744 0.538(11) Uani D U P . . . .
C49 C 0.4984(10) 0.9339(6) 0.3801(4) 0.0687 0.538(11) Uani D U P . . . .
C50 C 0.4293(17) 0.9935(9) 0.3811(7) 0.0811 0.538(11) Uani D U P . . . .
P1 P 0.38419(10) 0.41524(5) 0.24051(4) 0.0325 1.0000 Uani . . . . . . .
F1 F 0.4052(2) 0.49351(12) 0.24145(12) 0.0473 1.0000 Uani . . . . . . .
F2 F 0.3629(3) 0.33691(12) 0.23940(11) 0.0461 1.0000 Uani . . . . . . .
F3 F 0.5125(3) 0.40291(16) 0.22888(17) 0.0704 1.0000 Uani . . . . . . .
F4 F 0.3431(4) 0.41828(16) 0.17608(13) 0.0790 1.0000 Uani . . . . . . .
F5 F 0.2564(3) 0.42674(15) 0.25333(16) 0.0653 1.0000 Uani . . . . . . .
F6 F 0.4235(3) 0.41149(14) 0.30566(11) 0.0567 1.0000 Uani . . . . . . .
P2 P 1.11948(9) 0.36719(5) 0.57957(5) 0.0317 1.0000 Uani . . . . . . .
F7 F 1.1576(3) 0.30050(15) 0.61141(15) 0.0636 1.0000 Uani . . . . . . .
F8 F 1.0838(2) 0.43426(15) 0.54771(13) 0.0557 1.0000 Uani . . . . . . .
F9 F 0.9896(2) 0.34810(17) 0.57948(13) 0.0556 1.0000 Uani . . . . . . .
F10 F 1.1184(3) 0.40300(17) 0.63820(12) 0.0574 1.0000 Uani . . . . . . .
F11 F 1.2520(2) 0.38646(13) 0.58045(11) 0.0414 1.0000 Uani . . . . . . .
F12 F 1.1266(3) 0.33138(19) 0.52173(14) 0.0703 1.0000 Uani . . . . . . .
P3 P 0.72815(12) 0.11080(7) 0.35828(6) 0.0534 1.0000 Uani . . . . . . .
F13 F 0.7842(4) 0.1815(2) 0.3705(3) 0.1255 1.0000 Uani . . . . . . .
F14 F 0.6732(3) 0.04103(15) 0.34094(13) 0.0559 1.0000 Uani . . . . . . .
F15 F 0.7110(2) 0.13207(18) 0.29384(16) 0.0693 1.0000 Uani . . . . . . .
F16 F 0.6025(3) 0.13862(18) 0.36481(14) 0.0680 1.0000 Uani . . . . . . .
F17 F 0.7446(5) 0.0897(3) 0.42117(15) 0.1290 1.0000 Uani . . . . . . .
F18 F 0.8515(3) 0.08311(18) 0.34908(19) 0.0816 1.0000 Uani . . . . . . .
H11 H 0.3424 0.8131 0.3150 0.0333 1.0000 Uiso R . . . . . .
H21 H 0.4134 0.8570 0.2373 0.0400 1.0000 Uiso R . . . . . .
H31 H 0.5431 0.7976 0.1931 0.0431 1.0000 Uiso R . . . . . .
H41 H 0.6054 0.6943 0.2286 0.0391 1.0000 Uiso R . . . . . .
H71 H 0.6543 0.5935 0.2714 0.0310 1.0000 Uiso R . . . . . .
H91 H 0.5655 0.4737 0.3938 0.0279 1.0000 Uiso R . . . . . .
H121 H 0.4220 0.4637 0.4562 0.0342 1.0000 Uiso R . . . . . .
H131 H 0.2740 0.4669 0.5125 0.0350 1.0000 Uiso R . . . . . .
H141 H 0.1707 0.5635 0.5178 0.0359 1.0000 Uiso R . . . . . .
H151 H 0.2130 0.6547 0.4667 0.0340 1.0000 Uiso R . . . . . .
H162 H 0.8021 0.5269 0.2758 0.0450 1.0000 Uiso R . . . . . .
H161 H 0.7051 0.4880 0.2380 0.0451 1.0000 Uiso R . . . . . .
H171 H 0.8029 0.3895 0.2824 0.0559 1.0000 Uiso R . . . . . .
H172 H 0.8515 0.4226 0.2309 0.0561 1.0000 Uiso R . . . . . .
H181 H 0.8995 0.3906 0.3660 0.0600 1.0000 Uiso R . . . . . .
H182 H 0.9044 0.4691 0.3735 0.0601 1.0000 Uiso R . . . . . .
H192 H 1.0646 0.4238 0.4281 0.0571 1.0000 Uiso R . . . . . .
H191 H 1.1070 0.4621 0.3762 0.0570 1.0000 Uiso R . . . . . .
H201 H 1.2222 0.3420 0.4324 0.0461 1.0000 Uiso R . . . . . .
H202 H 1.2682 0.3926 0.3893 0.0461 1.0000 Uiso R . . . . . .
H211 H 1.3512 0.2905 0.3775 0.0490 1.0000 Uiso R . . . . . .
H212 H 1.2627 0.3066 0.3236 0.0492 1.0000 Uiso R . . . . . .
H222 H 1.3267 0.1760 0.3499 0.0540 1.0000 Uiso R . . . . . .
H221 H 1.2321 0.1963 0.2994 0.0540 1.0000 Uiso R . . . . . .
H231 H 1.1924 0.0890 0.3232 0.0560 1.0000 Uiso R . . . . . .
H232 H 1.0991 0.1349 0.3465 0.0561 1.0000 Uiso R . . . . . .
H242 H 1.1619 0.0086 0.3960 0.0550 1.0000 Uiso R . . . . . .
H241 H 1.0688 0.0581 0.4135 0.0550 1.0000 Uiso R . . . . . .
H251 H 1.2611 0.0255 0.4871 0.0530 1.0000 Uiso R . . . . . .
H252 H 1.1430 -0.0108 0.4886 0.0530 1.0000 Uiso R . . . . . .
H261 H 1.2236 0.0635 0.5851 0.0520 1.0000 Uiso R . . . . . .
H262 H 1.1073 0.0243 0.5725 0.0522 1.0000 Uiso R . . . . . .
H272 H 1.0877 0.1131 0.6360 0.0479 1.0000 Uiso R . . . . . .
H271 H 1.1204 0.1629 0.5892 0.0480 1.0000 Uiso R . . . . . .
H281 H 0.6925 0.4333 0.7025 0.0392 1.0000 Uiso R . . . . . .
H291 H 0.8561 0.4675 0.7558 0.0470 1.0000 Uiso R . . . . . .
H301 H 1.0185 0.4023 0.7609 0.0451 1.0000 Uiso R . . . . . .
H311 H 1.0139 0.3044 0.7103 0.0399 1.0000 Uiso R . . . . . .
H341 H 0.9969 0.2160 0.6437 0.0349 1.0000 Uiso R . . . . . .
H361 H 0.7679 0.1339 0.5255 0.0349 1.0000 Uiso R . . . . . .
H391 H 0.5731 0.1451 0.4857 0.0391 1.0000 Uiso R . . . . . .
H401 H 0.3780 0.1597 0.4596 0.0473 1.0000 Uiso R . . . . . .
H411 H 0.2833 0.2426 0.5015 0.0411 1.0000 Uiso R . . . . . .
H421 H 0.3848 0.3118 0.5661 0.0361 1.0000 Uiso R . . . . . .
H442 H 0.5844 0.2624 0.3547 0.0910 1.0000 Uiso R . . . . . .
H441 H 0.6938 0.3077 0.3657 0.0913 1.0000 Uiso R . . . . . .
H443 H 0.5864 0.3328 0.3274 0.0911 1.0000 Uiso R . . . . . .
H462 H 1.0521 0.2111 0.4886 0.0862 1.0000 Uiso R . . . . . .
H461 H 1.0606 0.2202 0.4247 0.0860 1.0000 Uiso R . . . . . .
H463 H 0.9723 0.1693 0.4452 0.0862 1.0000 Uiso R . . . . . .
H481 H 0.5477 0.9600 0.4867 0.1163 0.4617 Uiso R . . . . . .
H482 H 0.5483 1.0366 0.4823 0.1163 0.4617 Uiso R . . . . . .
H483 H 0.4379 0.9999 0.4937 0.1163 0.4617 Uiso R . . . . . .
H501 H 0.4707 1.0323 0.3931 0.1163 0.5383 Uiso R . . . . . .
H502 H 0.3765 0.9833 0.4067 0.1163 0.5383 Uiso R . . . . . .
H503 H 0.3892 1.0009 0.3452 0.1163 0.5383 Uiso R . . . . . .

loop_
_atom_site_aniso_label
_atom_site_aniso_U_11
_atom_site_aniso_U_22
_atom_site_aniso_U_33
_atom_site_aniso_U_23
_atom_site_aniso_U_13
_atom_site_aniso_U_12
Co1 0.01648(19) 0.0204(2) 0.0185(2) 0.0015(2) 0.00254(15) 0.00174(19)
N1 0.0211(14) 0.0215(14) 0.0237(14) 0.0031(12) 0.0032(11) 0.0022(11)
N2 0.0198(13) 0.0208(14) 0.0204(13) 0.0021(11) 0.0022(11) 0.0012(11)
N3 0.0198(13) 0.0230(14) 0.0212(14) 0.0024(11) 0.0020(11) -0.0010(11)
N4 0.0197(13) 0.0243(15) 0.0220(14) 0.0011(12) 0.0033(11) 0.0015(11)
N5 0.0176(13) 0.0233(14) 0.0200(13) 0.0018(11) 0.0041(11) 0.0022(11)
N6 0.0197(13) 0.0222(14) 0.0216(14) 0.0023(11) 0.0010(11) 0.0014(11)
O1 0.0331(14) 0.0284(14) 0.0335(14) -0.0001(11) 0.0109(11) 0.0111(11)
O2 0.0399(17) 0.0482(19) 0.0427(17) -0.0037(14) 0.0084(14) 0.0145(14)
O3 0.0359(15) 0.0365(16) 0.0396(16) -0.0093(13) 0.0017(12) 0.0069(13)
O4 0.0383(16) 0.0361(16) 0.0365(16) -0.0025(13) 0.0090(12) 0.0006(13)
O5 0.0391(16) 0.0378(16) 0.0320(15) -0.0030(12) 0.0040(12) -0.0026(13)
O6 0.0410(16) 0.0318(15) 0.0393(16) 0.0002(13) 0.0142(13) 0.0127(12)
O7 0.0273(13) 0.0319(15) 0.0486(17) -0.0058(13) 0.0116(12) 0.0081(11)
C1 0.0211(16) 0.0265(18) 0.0291(18) 0.0042(15) 0.0029(14) 0.0028(14)
C2 0.0341(19) 0.0247(18) 0.035(2) 0.0112(17) 0.0058(15) 0.0058(16)
C3 0.037(2) 0.034(2) 0.037(2) 0.0135(18) 0.0138(17) 0.0017(17)
C4 0.032(2) 0.032(2) 0.033(2) 0.0066(16) 0.0110(16) 0.0042(16)
C5 0.0233(16) 0.0264(19) 0.0254(17) 0.0043(14) 0.0050(13) 0.0029(13)
C6 0.0181(15) 0.0241(17) 0.0215(16) 0.0019(13) 0.0017(12) 0.0010(13)
C7 0.0220(16) 0.0285(18) 0.0235(17) 0.0017(14) 0.0063(13) 0.0016(14)
C8 0.0199(15) 0.0237(17) 0.0251(17) -0.0042(14) -0.0004(13) 0.0024(13)
C9 0.0234(16) 0.0193(16) 0.0236(16) 0.0002(13) 0.0003(13) 0.0002(13)
C10 0.0193(15) 0.0213(16) 0.0220(16) 0.0022(13) -0.0028(12) -0.0027(12)
C11 0.0195(15) 0.0243(17) 0.0216(16) 0.0002(13) 0.0001(12) -0.0010(13)
C12 0.0297(18) 0.0225(17) 0.0292(19) 0.0024(15) -0.0005(15) -0.0032(14)
C13 0.0293(19) 0.031(2) 0.0264(18) 0.0074(15) 0.0025(15) -0.0071(15)
C14 0.0250(17) 0.037(2) 0.0263(18) 0.0027(16) 0.0034(14) -0.0053(15)
C15 0.0232(16) 0.0317(19) 0.0248(17) -0.0017(15) 0.0036(13) -0.0011(14)
C16 0.033(2) 0.037(2) 0.033(2) 0.0003(17) 0.0089(16) 0.0116(17)
C17 0.045(2) 0.042(2) 0.039(2) -0.0074(19) 0.0070(19) 0.016(2)
C18 0.049(3) 0.047(3) 0.038(2) -0.005(2) 0.008(2) 0.019(2)
C19 0.051(3) 0.038(2) 0.037(2) -0.0093(19) 0.004(2) 0.005(2)
C20 0.031(2) 0.038(2) 0.037(2) -0.0037(18) -0.0016(17) -0.0027(17)
C21 0.032(2) 0.037(2) 0.037(2) -0.0014(18) 0.0040(17) -0.0009(17)
C22 0.049(2) 0.040(2) 0.0282(19) -0.0015(19) 0.0105(17) 0.005(2)
C23 0.050(3) 0.041(2) 0.032(2) -0.0082(19) 0.0019(19) 0.001(2)
C24 0.047(3) 0.033(2) 0.047(3) -0.0070(19) 0.010(2) -0.0037(19)
C25 0.045(2) 0.028(2) 0.047(2) -0.0037(18) 0.017(2) 0.0078(18)
C26 0.037(2) 0.039(2) 0.039(2) 0.0037(19) 0.0114(18) 0.0133(18)
C27 0.032(2) 0.042(2) 0.036(2) -0.0020(18) 0.0054(17) 0.0124(18)
C28 0.0303(19) 0.029(2) 0.0286(19) -0.0014(15) 0.0025(15) 0.0029(15)
C29 0.040(2) 0.039(2) 0.034(2) -0.0118(18) -0.0018(18) -0.0053(18)
C30 0.0264(19) 0.053(3) 0.033(2) -0.0077(19) -0.0024(16) -0.0083(18)
C31 0.0225(16) 0.043(2) 0.0276(18) -0.0020(16) 0.0035(14) 0.0023(15)
C32 0.0223(15) 0.0298(18) 0.0195(15) 0.0056(15) 0.0042(12) 0.0002(14)
C33 0.0220(16) 0.0250(17) 0.0270(18) 0.0034(14) 0.0075(14) 0.0015(13)
C34 0.0169(16) 0.0300(19) 0.035(2) 0.0033(16) 0.0054(14) 0.0015(14)
C35 0.0265(17) 0.0246(19) 0.034(2) 0.0031(14) 0.0142(15) 0.0065(14)
C36 0.0270(18) 0.0230(18) 0.0321(19) -0.0026(14) 0.0069(15) 0.0003(14)
C37 0.0229(16) 0.0244(17) 0.0234(17) 0.0028(14) 0.0057(13) 0.0011(14)
C38 0.0253(17) 0.0260(18) 0.0230(16) 0.0025(14) 0.0032(13) -0.0008(14)
C39 0.0330(19) 0.031(2) 0.0318(19) -0.0023(17) 0.0010(15) 0.0008(17)
C40 0.039(2) 0.037(2) 0.033(2) -0.0048(19) -0.0103(17) -0.0083(19)
C41 0.0233(18) 0.040(2) 0.038(2) 0.0043(18) -0.0066(16) -0.0022(16)
C42 0.0216(17) 0.0272(19) 0.036(2) 0.0035(16) 0.0005(15) 0.0013(14)
N7 0.044(2) 0.035(2) 0.052(2) 0.0018(17) -0.0084(17) -0.0013(16)
C43 0.038(2) 0.027(2) 0.055(3) 0.0077(17) -0.0087(19) -0.0017(16)
C44 0.054(3) 0.052(3) 0.066(3) 0.004(2) 0.002(2) 0.017(2)
N8 0.062(3) 0.071(3) 0.074(3) -0.021(3) -0.002(2) 0.019(2)
C45 0.040(2) 0.049(3) 0.040(2) -0.005(2) 0.0038(19) 0.0036(18)
C46 0.035(2) 0.050(3) 0.070(3) 0.004(3) 0.011(2) 0.003(2)
N9 0.104(11) 0.153(14) 0.132(12) 0.005(12) -0.011(10) -0.007(11)
C47 0.078(8) 0.125(11) 0.124(11) 0.014(11) -0.007(9) 0.005(8)
C48 0.066(8) 0.117(11) 0.116(10) 0.009(12) 0.021(9) 0.015(8)
N10 0.080(7) 0.085(7) 0.056(5) 0.002(5) -0.007(5) -0.039(5)
C49 0.064(6) 0.091(7) 0.049(5) 0.002(6) -0.002(5) -0.034(5)
C50 0.069(8) 0.111(9) 0.064(7) -0.012(7) 0.008(6) -0.019(6)
P1 0.0375(6) 0.0292(5) 0.0302(5) -0.0041(4) 0.0015(4) -0.0021(4)
F1 0.0621(18) 0.0278(13) 0.0538(17) -0.0035(12) 0.0139(13) -0.0066(12)
F2 0.0639(18) 0.0311(13) 0.0424(15) -0.0034(11) 0.0028(13) -0.0046(12)
F3 0.0565(19) 0.058(2) 0.104(3) 0.0062(18) 0.0393(19) 0.0064(15)
F4 0.151(4) 0.0447(17) 0.0342(16) -0.0006(13) -0.0195(18) 0.011(2)
F5 0.0413(15) 0.0506(18) 0.105(3) -0.0077(17) 0.0142(16) -0.0014(13)
F6 0.084(2) 0.0490(17) 0.0338(14) -0.0022(12) -0.0071(14) -0.0146(15)
P2 0.0257(5) 0.0355(6) 0.0348(5) 0.0011(4) 0.0081(4) -0.0046(4)
F7 0.0532(18) 0.0451(17) 0.094(2) 0.0235(16) 0.0134(17) -0.0019(13)
F8 0.0414(15) 0.0590(18) 0.068(2) 0.0254(15) 0.0131(14) 0.0091(13)
F9 0.0278(13) 0.082(2) 0.0580(18) 0.0156(16) 0.0083(12) -0.0140(13)
F10 0.0549(17) 0.079(2) 0.0394(15) -0.0120(15) 0.0127(13) -0.0053(15)
F11 0.0292(12) 0.0481(15) 0.0471(15) 0.0063(12) 0.0050(10) -0.0059(11)
F12 0.0573(19) 0.098(3) 0.0556(19) -0.0328(18) 0.0089(15) -0.0110(18)
P3 0.0513(8) 0.0441(7) 0.0586(8) -0.0147(6) -0.0201(6) 0.0072(6)
F13 0.090(3) 0.060(2) 0.207(6) -0.052(3) -0.065(3) 0.012(2)
F14 0.0689(19) 0.0450(16) 0.0580(18) -0.0085(14) 0.0252(15) -0.0127(14)
F15 0.0390(16) 0.081(2) 0.090(3) 0.031(2) 0.0144(16) -0.0009(15)
F16 0.073(2) 0.075(2) 0.0555(19) -0.0091(17) 0.0069(16) 0.0261(18)
F17 0.204(5) 0.132(4) 0.041(2) -0.027(2) -0.030(3) 0.103(4)
F18 0.0465(18) 0.063(2) 0.127(3) -0.008(2) -0.0223(19) 0.0102(16)

loop_
_atom_type_symbol
_atom_type_scat_dispersion_real
_atom_type_scat_dispersion_imag
_atom_type_scat_Cromer_Mann_a1
_atom_type_scat_Cromer_Mann_b1
_atom_type_scat_Cromer_Mann_a2
_atom_type_scat_Cromer_Mann_b2
_atom_type_scat_Cromer_Mann_a3
_atom_type_scat_Cromer_Mann_b3
_atom_type_scat_Cromer_Mann_a4
_atom_type_scat_Cromer_Mann_b4
_atom_type_scat_Cromer_Mann_c
_atom_type_scat_source
C 0.0033 0.0016 2.3100 20.8439 1.0200 10.2075 1.5886 0.5687 0.8650 51.6512 0.2156 'International Tables Vol C 4.2.6.8 and 6.1.1.4'
H 0.0000 0.0000 0.4930 10.5109 0.3229 26.1257 0.1402 3.1424 0.0408 57.7998 0.0030 'International Tables Vol C 4.2.6.8 and 6.1.1.4'
N 0.0061 0.0033 12.2126 0.0057 3.1322 9.8933 2.0125 28.9975 1.1663 0.5826 -11.5290 'International Tables Vol C 4.2.6.8 and 6.1.1.4'
O 0.0106 0.0060 3.0485 13.2771 2.2868 5.7011 1.5463 0.3239 0.8670 32.9089 0.2508 'International Tables Vol C 4.2.6.8 and 6.1.1.4'
F 0.0171 0.0103 3.5392 10.2825 2.6412 4.2944 1.5170 0.2615 1.0243 26.1476 0.2776 'International Tables Vol C 4.2.6.8 and 6.1.1.4'
P 0.1023 0.0942 6.4345 1.9067 4.1791 27.1570 1.7800 0.5260 1.4908 68.1645 1.1149 'International Tables Vol C 4.2.6.8 and 6.1.1.4'
Co 0.3494 0.9721 12.2841 4.2791 7.3409 0.2784 4.0034 13.5359 2.3488 71.1692 1.0118 'International Tables Vol C 4.2.6.8 and 6.1.1.4'

loop_
_geom_angle_atom_site_label_1
_geom_angle_site_symmetry_1
_geom_angle_atom_site_label_2
_geom_angle_site_symmetry_2
_geom_angle_atom_site_label_3
_geom_angle_site_symmetry_3
_geom_angle
_geom_angle_publ_flag
N6 2_666 Co1 . N4 2_666 164.50(12) yes
N6 2_666 Co1 . N5 2_666 82.18(12) yes
N4 2_666 Co1 . N5 2_666 82.32(12) yes
N6 2_666 Co1 . N1 . 91.77(12) yes
N4 2_666 Co1 . N1 . 90.71(12) yes
N5 2_666 Co1 . N1 . 97.47(12) yes
N6 2_666 Co1 . N2 . 98.85(12) yes
N4 2_666 Co1 . N2 . 96.64(12) yes
N5 2_666 Co1 . N2 . 178.92(13) yes
N1 . Co1 . N2 . 82.21(12) yes
N6 2_666 Co1 . N3 . 93.48(12) yes
N4 2_666 Co1 . N3 . 88.28(12) yes
N5 2_666 Co1 . N3 . 98.29(12) yes
N1 . Co1 . N3 . 163.93(12) yes
N2 . Co1 . N3 . 81.97(12) yes
Co1 . N1 . C1 . 127.2(2) yes
Co1 . N1 . C5 . 113.7(2) yes
C1 . N1 . C5 . 119.0(3) yes
Co1 . N2 . C6 . 119.2(2) yes
Co1 . N2 . C10 . 119.2(2) yes
C6 . N2 . C10 . 121.3(3) yes
Co1 . N3 . C11 . 114.4(2) yes
Co1 . N3 . C15 . 126.5(3) yes
C11 . N3 . C15 . 118.8(3) yes
Co1 2_666 N4 . C28 . 127.0(2) yes
Co1 2_666 N4 . C32 . 113.9(2) yes
C28 . N4 . C32 . 119.0(3) yes
Co1 2_666 N5 . C33 . 119.1(2) yes
Co1 2_666 N5 . C37 . 119.3(2) yes
C33 . N5 . C37 . 121.6(3) yes
Co1 2_666 N6 . C38 . 114.4(2) yes
Co1 2_666 N6 . C42 . 127.2(3) yes
C38 . N6 . C42 . 118.4(3) yes
C8 . O1 . C16 . 117.2(3) yes
C17 . O2 . C18 . 113.7(4) yes
C19 . O3 . C20 . 113.0(3) yes
C21 . O4 . C22 . 112.2(3) yes
C23 . O5 . C24 . 111.7(3) yes
C25 . O6 . C26 . 113.2(3) yes
C27 . O7 . C35 . 118.1(3) yes
N1 . C1 . C2 . 121.4(3) yes
N1 . C1 . H11 . 119.3 no
C2 . C1 . H11 . 119.3 no
C1 . C2 . C3 . 119.7(4) yes
C1 . C2 . H21 . 120.6 no
C3 . C2 . H21 . 119.6 no
C2 . C3 . C4 . 119.6(4) yes
C2 . C3 . H31 . 119.9 no
C4 . C3 . H31 . 120.5 no
C3 . C4 . C5 . 118.6(4) yes
C3 . C4 . H41 . 121.4 no
C5 . C4 . H41 . 119.9 no
C4 . C5 . N1 . 121.6(3) yes
C4 . C5 . C6 . 124.7(3) yes
N1 . C5 . C6 . 113.6(3) yes
C5 . C6 . N2 . 111.2(3) yes
C5 . C6 . C7 . 126.8(3) yes
N2 . C6 . C7 . 121.9(3) yes
C6 . C7 . C8 . 117.7(3) yes
C6 . C7 . H71 . 121.3 no
C8 . C7 . H71 . 121.0 no
C7 . C8 . O1 . 124.1(3) yes
C7 . C8 . C9 . 120.0(3) yes
O1 . C8 . C9 . 115.9(3) yes
C8 . C9 . C10 . 118.7(3) yes
C8 . C9 . H91 . 120.9 no
C10 . C9 . H91 . 120.4 no
C9 . C10 . N2 . 120.2(3) yes
C9 . C10 . C11 . 128.5(3) yes
N2 . C10 . C11 . 111.1(3) yes
C10 . C11 . N3 . 113.2(3) yes
C10 . C11 . C12 . 125.0(3) yes
N3 . C11 . C12 . 121.7(3) yes
C11 . C12 . C13 . 118.6(4) yes
C11 . C12 . H121 . 120.3 no
C13 . C12 . H121 . 121.1 no
C12 . C13 . C14 . 119.7(3) yes
C12 . C13 . H131 . 120.2 no
C14 . C13 . H131 . 120.1 no
C13 . C14 . C15 . 119.2(3) yes
C13 . C14 . H141 . 120.6 no
C15 . C14 . H141 . 120.2 no
C14 . C15 . N3 . 121.8(4) yes
C14 . C15 . H151 . 118.7 no
N3 . C15 . H151 . 119.5 no
O1 . C16 . C17 . 108.7(3) yes
O1 . C16 . H162 . 109.3 no
C17 . C16 . H162 . 108.9 no
O1 . C16 . H161 . 110.6 no
C17 . C16 . H161 . 109.9 no
H162 . C16 . H161 . 109.5 no
C16 . C17 . O2 . 113.7(4) yes
C16 . C17 . H171 . 108.3 no
O2 . C17 . H171 . 108.4 no
C16 . C17 . H172 . 108.4 no
O2 . C17 . H172 . 108.6 no
H171 . C17 . H172 . 109.4 no
O2 . C18 . C19 . 108.0(4) yes
O2 . C18 . H181 . 108.6 no
C19 . C18 . H181 . 109.2 no
O2 . C18 . H182 . 109.6 no
C19 . C18 . H182 . 111.0 no
H181 . C18 . H182 . 110.4 no
C18 . C19 . O3 . 108.0(4) yes
C18 . C19 . H192 . 111.0 no
O3 . C19 . H192 . 109.3 no
C18 . C19 . H191 . 108.3 no
O3 . C19 . H191 . 110.1 no
H192 . C19 . H191 . 110.1 no
O3 . C20 . C21 . 109.1(3) yes
O3 . C20 . H201 . 108.8 no
C21 . C20 . H201 . 109.6 no
O3 . C20 . H202 . 110.0 no
C21 . C20 . H202 . 109.6 no
H201 . C20 . H202 . 109.8 no
C20 . C21 . O4 . 110.6(3) yes
C20 . C21 . H211 . 109.6 no
O4 . C21 . H211 . 109.2 no
C20 . C21 . H212 . 108.2 no
O4 . C21 . H212 . 109.0 no
H211 . C21 . H212 . 110.2 no
O4 . C22 . C23 . 109.6(3) yes
O4 . C22 . H222 . 108.3 no
C23 . C22 . H222 . 108.6 no
O4 . C22 . H221 . 109.4 no
C23 . C22 . H221 . 110.4 no
H222 . C22 . H221 . 110.5 no
C22 . C23 . O5 . 109.2(4) yes
C22 . C23 . H231 . 110.6 no
O5 . C23 . H231 . 110.2 no
C22 . C23 . H232 . 108.1 no
O5 . C23 . H232 . 109.0 no
H231 . C23 . H232 . 109.6 no
O5 . C24 . C25 . 109.3(4) yes
O5 . C24 . H242 . 110.4 no
C25 . C24 . H242 . 110.6 no
O5 . C24 . H241 . 108.8 no
C25 . C24 . H241 . 108.3 no
H242 . C24 . H241 . 109.5 no
C24 . C25 . O6 . 108.7(4) yes
C24 . C25 . H251 . 109.7 no
O6 . C25 . H251 . 109.5 no
C24 . C25 . H252 . 110.4 no
O6 . C25 . H252 . 109.3 no
H251 . C25 . H252 . 109.3 no
O6 . C26 . C27 . 107.4(3) yes
O6 . C26 . H261 . 109.5 no
C27 . C26 . H261 . 109.9 no
O6 . C26 . H262 . 109.9 no
C27 . C26 . H262 . 110.7 no
H261 . C26 . H262 . 109.4 no
C26 . C27 . O7 . 105.9(3) yes
C26 . C27 . H272 . 110.9 no
O7 . C27 . H272 . 110.4 no
C26 . C27 . H271 . 109.4 no
O7 . C27 . H271 . 110.6 no
H272 . C27 . H271 . 109.6 no
N4 . C28 . C29 . 121.8(4) yes
N4 . C28 . H281 . 119.0 no
C29 . C28 . H281 . 119.2 no
C28 . C29 . C30 . 119.4(4) yes
C28 . C29 . H291 . 119.9 no
C30 . C29 . H291 . 120.7 no
C29 . C30 . C31 . 119.4(4) yes
C29 . C30 . H301 . 121.0 no
C31 . C30 . H301 . 119.6 no
C30 . C31 . C32 . 119.3(4) yes
C30 . C31 . H311 . 121.3 no
C32 . C31 . H311 . 119.4 no
C31 . C32 . N4 . 120.9(3) yes
C31 . C32 . C33 . 125.6(3) yes
N4 . C32 . C33 . 113.4(3) yes
C32 . C33 . N5 . 111.2(3) yes
C32 . C33 . C34 . 127.9(3) yes
N5 . C33 . C34 . 120.9(3) yes
C33 . C34 . C35 . 118.4(3) yes
C33 . C34 . H341 . 120.5 no
C35 . C34 . H341 . 121.1 no
C34 . C35 . O7 . 124.9(4) yes
C34 . C35 . C36 . 120.5(3) yes
O7 . C35 . C36 . 114.6(3) yes
C35 . C36 . C37 . 118.1(3) yes
C35 . C36 . H361 . 121.2 no
C37 . C36 . H361 . 120.7 no
C36 . C37 . N5 . 120.5(3) yes
C36 . C37 . C38 . 128.4(3) yes
N5 . C37 . C38 . 111.0(3) yes
C37 . C38 . N6 . 113.0(3) yes
C37 . C38 . C39 . 125.0(3) yes
N6 . C38 . C39 . 122.0(3) yes
C38 . C39 . C40 . 119.2(4) yes
C38 . C39 . H391 . 119.9 no
C40 . C39 . H391 . 120.9 no
C39 . C40 . C41 . 119.0(4) yes
C39 . C40 . H401 . 120.6 no
C41 . C40 . H401 . 120.4 no
C40 . C41 . C42 . 119.8(4) yes
C40 . C41 . H411 . 120.2 no
C42 . C41 . H411 . 120.0 no
C41 . C42 . N6 . 121.7(4) yes
C41 . C42 . H421 . 119.8 no
N6 . C42 . H421 . 118.5 no
N7 . C43 . C44 . 177.7(5) yes
C43 . C44 . H442 . 108.2 no
C43 . C44 . H441 . 108.7 no
H442 . C44 . H441 . 110.5 no
C43 . C44 . H443 . 110.2 no
H442 . C44 . H443 . 109.5 no
H441 . C44 . H443 . 109.7 no
N8 . C45 . C46 . 179.1(5) yes
C45 . C46 . H462 . 110.4 no
C45 . C46 . H461 . 109.6 no
H462 . C46 . H461 . 108.2 no
C45 . C46 . H463 . 110.2 no
H462 . C46 . H463 . 109.1 no
H461 . C46 . H463 . 109.3 no
C47 . N9 . H502 . 57.7 no
N9 . C47 . C48 . 174.4(17) yes
C47 . C48 . H481 . 105.0 no
C47 . C48 . H482 . 112.8 no
H481 . C48 . H482 . 109.5 no
C47 . C48 . H483 . 110.5 no
H481 . C48 . H483 . 109.5 no
H482 . C48 . H483 . 109.5 no
N10 . C49 . C50 . 176.4(12) yes
C49 . C50 . H501 . 114.7 no
C49 . C50 . H502 . 103.9 no
H501 . C50 . H502 . 109.5 no
C49 . C50 . H503 . 109.6 no
H501 . C50 . H503 . 109.5 no
H502 . C50 . H503 . 109.5 no
F1 . P1 . F2 . 179.82(17) yes
F1 . P1 . F3 . 90.47(17) yes
F2 . P1 . F3 . 89.61(17) yes
F1 . P1 . F4 . 90.28(17) yes
F2 . P1 . F4 . 89.56(16) yes
F3 . P1 . F4 . 91.3(2) yes
F1 . P1 . F5 . 90.09(16) yes
F2 . P1 . F5 . 89.83(17) yes
F3 . P1 . F5 . 178.8(2) yes
F4 . P1 . F5 . 89.8(2) yes
F1 . P1 . F6 . 90.35(16) yes
F2 . P1 . F6 . 89.81(15) yes
F3 . P1 . F6 . 89.6(2) yes
F4 . P1 . F6 . 178.9(2) yes
F5 . P1 . F6 . 89.4(2) yes
F7 . P2 . F8 . 178.91(17) yes
F7 . P2 . F9 . 90.78(17) yes
F8 . P2 . F9 . 90.30(16) yes
F7 . P2 . F10 . 89.25(19) yes
F8 . P2 . F10 . 90.75(18) yes
F9 . P2 . F10 . 90.25(17) yes
F7 . P2 . F11 . 88.78(15) yes
F8 . P2 . F11 . 90.13(15) yes
F9 . P2 . F11 . 179.32(16) yes
F10 . P2 . F11 . 89.21(15) yes
F7 . P2 . F12 . 89.9(2) yes
F8 . P2 . F12 . 90.1(2) yes
F9 . P2 . F12 . 92.18(17) yes
F10 . P2 . F12 . 177.42(18) yes
F11 . P2 . F12 . 88.35(16) yes
F13 . P3 . F14 . 175.4(3) yes
F13 . P3 . F15 . 86.6(3) yes
F14 . P3 . F15 . 88.90(19) yes
F13 . P3 . F16 . 92.1(2) yes
F14 . P3 . F16 . 89.04(19) yes
F15 . P3 . F16 . 89.28(18) yes
F13 . P3 . F17 . 93.6(3) yes
F14 . P3 . F17 . 90.8(3) yes
F15 . P3 . F17 . 179.7(3) yes
F16 . P3 . F17 . 90.7(2) yes
F13 . P3 . F18 . 88.5(2) yes
F14 . P3 . F18 . 90.20(19) yes
F15 . P3 . F18 . 88.5(2) yes
F16 . P3 . F18 . 177.6(2) yes
F17 . P3 . F18 . 91.6(3) yes

loop_
_geom_bond_atom_site_label_1
_geom_bond_site_symmetry_1
_geom_bond_atom_site_label_2
_geom_bond_site_symmetry_2
_geom_bond_distance
_geom_bond_publ_flag
Co1 . N6 2_666 1.944(3) yes
Co1 . N4 2_666 1.941(3) yes
Co1 . N5 2_666 1.853(3) yes
Co1 . N1 . 1.939(3) yes
Co1 . N2 . 1.857(3) yes
Co1 . N3 . 1.935(3) yes
N1 . C1 . 1.339(5) yes
N1 . C5 . 1.369(4) yes
N2 . C6 . 1.341(4) yes
N2 . C10 . 1.347(4) yes
N3 . C11 . 1.368(4) yes
N3 . C15 . 1.338(4) yes
N4 . C28 . 1.348(5) yes
N4 . C32 . 1.363(4) yes
N5 . C33 . 1.343(5) yes
N5 . C37 . 1.351(5) yes
N6 . C38 . 1.365(5) yes
N6 . C42 . 1.338(4) yes
O1 . C8 . 1.329(4) yes
O1 . C16 . 1.453(5) yes
O2 . C17 . 1.424(6) yes
O2 . C18 . 1.412(6) yes
O3 . C19 . 1.423(5) yes
O3 . C20 . 1.413(5) yes
O4 . C21 . 1.408(5) yes
O4 . C22 . 1.424(5) yes
O5 . C23 . 1.411(5) yes
O5 . C24 . 1.423(5) yes
O6 . C25 . 1.423(5) yes
O6 . C26 . 1.399(5) yes
O7 . C27 . 1.454(5) yes
O7 . C35 . 1.332(4) yes
C1 . C2 . 1.386(5) yes
C1 . H11 . 0.934 no
C2 . C3 . 1.374(6) yes
C2 . H21 . 0.935 no
C3 . C4 . 1.384(6) yes
C3 . H31 . 0.930 no
C4 . C5 . 1.384(5) yes
C4 . H41 . 0.931 no
C5 . C6 . 1.463(5) yes
C6 . C7 . 1.371(5) yes
C7 . C8 . 1.397(5) yes
C7 . H71 . 0.938 no
C8 . C9 . 1.405(5) yes
C9 . C10 . 1.378(5) yes
C9 . H91 . 0.921 no
C10 . C11 . 1.463(5) yes
C11 . C12 . 1.381(5) yes
C12 . C13 . 1.388(5) yes
C12 . H121 . 0.928 no
C13 . C14 . 1.373(6) yes
C13 . H131 . 0.931 no
C14 . C15 . 1.390(5) yes
C14 . H141 . 0.928 no
C15 . H151 . 0.935 no
C16 . C17 . 1.505(6) yes
C16 . H162 . 0.970 no
C16 . H161 . 0.972 no
C17 . H171 . 0.974 no
C17 . H172 . 0.959 no
C18 . C19 . 1.514(7) yes
C18 . H181 . 0.979 no
C18 . H182 . 0.966 no
C19 . H192 . 0.975 no
C19 . H191 . 0.977 no
C20 . C21 . 1.495(6) yes
C20 . H201 . 0.977 no
C20 . H202 . 0.976 no
C21 . H211 . 0.980 no
C21 . H212 . 0.975 no
C22 . C23 . 1.494(7) yes
C22 . H222 . 0.981 no
C22 . H221 . 0.976 no
C23 . H231 . 0.972 no
C23 . H232 . 0.976 no
C24 . C25 . 1.490(7) yes
C24 . H242 . 0.967 no
C24 . H241 . 0.968 no
C25 . H251 . 0.965 no
C25 . H252 . 0.971 no
C26 . C27 . 1.501(6) yes
C26 . H261 . 0.970 no
C26 . H262 . 0.970 no
C27 . H272 . 0.977 no
C27 . H271 . 0.972 no
C28 . C29 . 1.379(6) yes
C28 . H281 . 0.936 no
C29 . C30 . 1.371(6) yes
C29 . H291 . 0.926 no
C30 . C31 . 1.386(6) yes
C30 . H301 . 0.922 no
C31 . C32 . 1.384(5) yes
C31 . H311 . 0.924 no
C32 . C33 . 1.470(5) yes
C33 . C34 . 1.375(5) yes
C34 . C35 . 1.378(6) yes
C34 . H341 . 0.928 no
C35 . C36 . 1.414(5) yes
C36 . C37 . 1.366(5) yes
C36 . H361 . 0.933 no
C37 . C38 . 1.479(5) yes
C38 . C39 . 1.378(5) yes
C39 . C40 . 1.384(6) yes
C39 . H391 . 0.927 no
C40 . C41 . 1.369(6) yes
C40 . H401 . 0.929 no
C41 . C42 . 1.391(6) yes
C41 . H411 . 0.935 no
C42 . H421 . 0.932 no
N7 . C43 . 1.137(5) yes
C43 . C44 . 1.440(6) yes
C44 . H442 . 0.965 no
C44 . H441 . 0.958 no
C44 . H443 . 0.957 no
N8 . C45 . 1.127(5) yes
C45 . C46 . 1.445(5) yes
C46 . H462 . 0.961 no
C46 . H461 . 0.973 no
C46 . H463 . 0.966 no
N9 . C47 . 1.152(10) yes
C47 . C48 . 1.405(9) yes
C48 . H481 . 0.950 no
C48 . H482 . 0.950 no
C48 . H483 . 0.950 no
N10 . C49 . 1.161(9) yes
C49 . C50 . 1.457(9) yes
C50 . H501 . 0.950 no
C50 . H502 . 0.950 no
C50 . H503 . 0.950 no
P1 . F1 . 1.601(3) yes
P1 . F2 . 1.603(3) yes
P1 . F3 . 1.591(3) yes
P1 . F4 . 1.575(3) yes
P1 . F5 . 1.591(3) yes
P1 . F6 . 1.589(3) yes
P2 . F7 . 1.590(3) yes
P2 . F8 . 1.591(3) yes
P2 . F9 . 1.580(3) yes
P2 . F10 . 1.591(3) yes
P2 . F11 . 1.609(3) yes
P2 . F12 . 1.583(3) yes
P3 . F13 . 1.587(4) yes
P3 . F14 . 1.588(3) yes
P3 . F15 . 1.603(4) yes
P3 . F16 . 1.610(3) yes
P3 . F17 . 1.567(4) yes
P3 . F18 . 1.599(4) yes

loop_
_geom_hbond_atom_site_label_D
_geom_hbond_site_symmetry_D
_geom_hbond_atom_site_label_H
_geom_hbond_site_symmetry_H
_geom_hbond_atom_site_label_A
_geom_hbond_site_symmetry_A
_geom_hbond_angle_DHA
_geom_hbond_distance_DH
_geom_hbond_distance_HA
_geom_hbond_distance_DA
_geom_hbond_publ_flag
C2 . H21 . O2 3_655 121 0.94 2.58 3.167(7) yes
C12 . H121 . N7 . 177 0.93 2.54 3.467(7) yes
C15 . H151 . N8 2_666 125 0.93 2.48 3.111(7) yes
C40 . H401 . O5 1_455 159 0.93 2.50 3.390(7) yes
C44 . H441 . N8 . 140 0.96 2.58 3.372(7) yes
C46 . H461 . O4 . 170 0.97 2.33 3.294(7) yes
C48 2_676 H483 . C47 . 123 0.97 1.95 2.611(7) yes
